data_4342155
loop_
_publ_author_name
'Abubekerov, Mark'
'Diaconescu, Paula L.'

_publ_section_title
;
 Synthesis and Characterization of Ferrocene-Chelating Heteroscorpionate
 Complexes of Nickel(II) and Zinc(II).
;
_journal_issue 4
_journal_name_full 'Inorganic chemistry'
_journal_page_first 1778
_journal_page_last 1784
_journal_paper_doi 10.1021/ic502691b
_journal_volume 54
_journal_year 2015
_chemical_formula_sum 'C39 H41 B Cl Fe N4 P Zn'
_chemical_formula_weight 764.21
_chemical_name_systematic
; 
 ? 
;
_space_group_IT_number 14
_symmetry_cell_setting monoclinic
_symmetry_space_group_name_Hall '-P 2ybc'
_symmetry_space_group_name_H-M 'P 1 21/c 1'
_atom_sites_solution_hydrogens geom
_atom_sites_solution_primary direct
_atom_sites_solution_secondary difmap
_audit_creation_method SHELXL-97
_cell_angle_alpha 90.00
_cell_angle_beta 99.9460(11)
_cell_angle_gamma 90.00
_cell_formula_units_Z 4
_cell_length_a 11.0492(8)
_cell_length_b 20.5575(14)
_cell_length_c 15.6885(11)
_cell_measurement_temperature 100(2)
_cell_volume 3510.0(4)
_computing_structure_refinement 'SHELXL-97 (Sheldrick, 1997)'
_computing_structure_solution 'SHELXS-97 (Sheldrick, 1990)'
_diffrn_ambient_temperature 100(2)
_diffrn_measured_fraction_theta_full 1.000
_diffrn_measured_fraction_theta_max 1.000
_diffrn_radiation_monochromator graphite
_diffrn_radiation_source 'fine-focus sealed tube'
_diffrn_radiation_type MoK\a
_diffrn_radiation_wavelength 0.71073
_diffrn_reflns_av_R_equivalents 0.0238
_diffrn_reflns_av_sigmaI/netI 0.0160
_diffrn_reflns_limit_h_max 13
_diffrn_reflns_limit_h_min -13
_diffrn_reflns_limit_k_max 24
_diffrn_reflns_limit_k_min -24
_diffrn_reflns_limit_l_max 18
_diffrn_reflns_limit_l_min -18
_diffrn_reflns_number 33949
_diffrn_reflns_theta_full 25.00
_diffrn_reflns_theta_max 25.00
_diffrn_reflns_theta_min 1.65
_exptl_absorpt_coefficient_mu 1.253
_exptl_absorpt_correction_T_max 0.7365
_exptl_absorpt_correction_T_min 0.7049
_exptl_absorpt_correction_type multi-scan
_exptl_absorpt_process_details 'Bruker AXS area detector scaling and absorption correction'
_exptl_crystal_density_diffrn 1.446
_exptl_crystal_density_method 'not measured'
_exptl_crystal_description block
_exptl_crystal_F_000 1584
_exptl_crystal_size_max 0.30
_exptl_crystal_size_mid 0.27
_exptl_crystal_size_min 0.26
_refine_diff_density_max 0.348
_refine_diff_density_min -0.266
_refine_diff_density_rms 0.050
_refine_ls_extinction_method none
_refine_ls_goodness_of_fit_ref 1.053
_refine_ls_hydrogen_treatment mixed
_refine_ls_matrix_type full
_refine_ls_number_parameters 442
_refine_ls_number_reflns 6191
_refine_ls_number_restraints 0
_refine_ls_restrained_S_all 1.053
_refine_ls_R_factor_all 0.0263
_refine_ls_R_factor_gt 0.0234
_refine_ls_shift/su_max 0.002
_refine_ls_shift/su_mean 0.000
_refine_ls_structure_factor_coef Fsqd
_refine_ls_weighting_details 'calc w=1/[\s^2^(Fo^2^)+(0.0320P)^2^+2.2810P] where P=(Fo^2^+2Fc^2^)/3'
_refine_ls_weighting_scheme calc
_refine_ls_wR_factor_gt 0.0609
_refine_ls_wR_factor_ref 0.0620
_reflns_number_gt 5700
_reflns_number_total 6191
_reflns_threshold_expression >2sigma(I)
_cod_data_source_file ic502691b_si_002.cif
_cod_data_source_block pld1408sm_a
_cod_depositor_comments 'Adding full bibliography for 4342151--4342156.cif.'
_cod_original_sg_symbol_H-M P2(1)/c
_cod_database_code 4342155

loop_
_symmetry_equiv_pos_as_xyz
'x, y, z'
'-x, y+1/2, -z+1/2'
'-x, -y, -z'
'x, -y-1/2, z-1/2'

loop_
_atom_site_label
_atom_site_type_symbol
_atom_site_fract_x
_atom_site_fract_y
_atom_site_fract_z
_atom_site_U_iso_or_equiv
_atom_site_adp_type
_atom_site_occupancy
_atom_site_symmetry_multiplicity
_atom_site_calc_flag
_atom_site_refinement_flags
Zn1 Zn 0.759505(17) 0.660009(9) 0.722324(12) 0.01156(6) Uani 1 1 d .
H1 H 0.4905(17) 0.7829(9) 0.8144(11) 0.013(4) Uiso 1 1 d .
Fe1 Fe 0.71126(2) 0.657394(11) 0.989086(15) 0.01232(7) Uani 1 1 d .
Cl1 Cl 0.84196(4) 0.64131(2) 0.60461(3) 0.01799(10) Uani 1 1 d .
P1 P 0.85318(4) 0.58622(2) 0.83273(3) 0.01115(10) Uani 1 1 d .
N1 N 0.77746(12) 0.74854(7) 0.77414(9) 0.0126(3) Uani 1 1 d .
N2 N 0.68164(12) 0.77959(7) 0.80268(9) 0.0129(3) Uani 1 1 d .
N3 N 0.57802(13) 0.65569(7) 0.70037(9) 0.0131(3) Uani 1 1 d .
N4 N 0.50852(12) 0.69780(7) 0.74022(9) 0.0128(3) Uani 1 1 d .
B1 B 0.56025(17) 0.74481(9) 0.81644(12) 0.0143(4) Uani 1 1 d .
C1 C 0.87459(15) 0.78864(8) 0.78713(10) 0.0141(3) Uani 1 1 d .
C2 C 0.84262(16) 0.84587(8) 0.82400(11) 0.0164(4) Uani 1 1 d .
H2 H 0.8938 0.8826 0.8397 0.020 Uiso 1 1 calc R
C3 C 0.72120(16) 0.83890(8) 0.83336(11) 0.0156(4) Uani 1 1 d .
C4 C 0.99615(16) 0.76789(9) 0.76786(11) 0.0186(4) Uani 1 1 d .
H4A H 0.9849 0.7309 0.7279 0.028 Uiso 1 1 calc R
H4B H 1.0497 0.7551 0.8217 0.028 Uiso 1 1 calc R
H4C H 1.0338 0.8041 0.7413 0.028 Uiso 1 1 calc R
C5 C 0.64444(17) 0.88568(9) 0.87404(12) 0.0213(4) Uani 1 1 d .
H5A H 0.6713 0.9302 0.8653 0.032 Uiso 1 1 calc R
H5B H 0.6537 0.8767 0.9362 0.032 Uiso 1 1 calc R
H5C H 0.5580 0.8808 0.8473 0.032 Uiso 1 1 calc R
C6 C 0.50000(15) 0.61647(8) 0.64884(10) 0.0149(3) Uani 1 1 d .
C7 C 0.38109(16) 0.63186(9) 0.65655(11) 0.0167(4) Uani 1 1 d .
H7 H 0.3082 0.6114 0.6278 0.020 Uiso 1 1 calc R
C8 C 0.38891(15) 0.68283(8) 0.71435(11) 0.0155(3) Uani 1 1 d .
C9 C 0.54334(17) 0.56523(9) 0.59381(12) 0.0210(4) Uani 1 1 d .
H9A H 0.5098 0.5737 0.5328 0.031 Uiso 1 1 calc R
H9B H 0.5154 0.5225 0.6102 0.031 Uiso 1 1 calc R
H9C H 0.6333 0.5658 0.6022 0.031 Uiso 1 1 calc R
C10 C 0.28640(16) 0.71539(9) 0.74839(12) 0.0219(4) Uani 1 1 d .
H10A H 0.2896 0.7624 0.7383 0.033 Uiso 1 1 calc R
H10B H 0.2945 0.7070 0.8106 0.033 Uiso 1 1 calc R
H10C H 0.2077 0.6982 0.7186 0.033 Uiso 1 1 calc R
C11 C 1.01385(15) 0.56949(8) 0.82867(11) 0.0136(3) Uani 1 1 d .
C12 C 1.10679(15) 0.58523(8) 0.89710(11) 0.0163(4) Uani 1 1 d .
H12 H 1.0870 0.6046 0.9480 0.020 Uiso 1 1 calc R
C13 C 1.22837(16) 0.57274(9) 0.89116(12) 0.0211(4) Uani 1 1 d .
H13 H 1.2919 0.5840 0.9377 0.025 Uiso 1 1 calc R
C14 C 1.25733(17) 0.54398(9) 0.81759(13) 0.0242(4) Uani 1 1 d .
H14 H 1.3406 0.5348 0.8141 0.029 Uiso 1 1 calc R
C15 C 1.16566(17) 0.52854(9) 0.74930(13) 0.0247(4) Uani 1 1 d .
H15 H 1.1859 0.5090 0.6987 0.030 Uiso 1 1 calc R
C16 C 1.04371(16) 0.54150(9) 0.75423(12) 0.0206(4) Uani 1 1 d .
H16 H 0.9807 0.5313 0.7068 0.025 Uiso 1 1 calc R
C17 C 0.78306(15) 0.50621(8) 0.83267(10) 0.0129(3) Uani 1 1 d .
C18 C 0.85196(16) 0.45083(8) 0.85815(11) 0.0164(4) Uani 1 1 d .
H18 H 0.9388 0.4539 0.8738 0.020 Uiso 1 1 calc R
C19 C 0.79450(17) 0.39111(9) 0.86083(12) 0.0199(4) Uani 1 1 d .
H19 H 0.8422 0.3533 0.8775 0.024 Uiso 1 1 calc R
C20 C 0.66804(17) 0.38626(9) 0.83937(11) 0.0198(4) Uani 1 1 d .
H20 H 0.6288 0.3454 0.8422 0.024 Uiso 1 1 calc R
C21 C 0.59885(16) 0.44125(9) 0.81370(11) 0.0187(4) Uani 1 1 d .
H21 H 0.5120 0.4380 0.7990 0.022 Uiso 1 1 calc R
C22 C 0.65570(15) 0.50092(8) 0.80943(11) 0.0159(4) Uani 1 1 d .
H22 H 0.6079 0.5383 0.7907 0.019 Uiso 1 1 calc R
C23 C 0.85277(14) 0.61738(8) 0.93896(10) 0.0128(3) Uani 1 1 d .
C24 C 0.87998(14) 0.68346(8) 0.96511(11) 0.0133(3) Uani 1 1 d .
H24 H 0.8978 0.7199 0.9268 0.016 Uiso 1 1 calc R
C25 C 0.87754(15) 0.68780(9) 1.05514(11) 0.0163(4) Uani 1 1 d .
H25 H 0.8924 0.7281 1.0912 0.020 Uiso 1 1 calc R
C26 C 0.84783(15) 0.62540(9) 1.08496(11) 0.0163(4) Uani 1 1 d .
H26 H 0.8382 0.6143 1.1455 0.020 Uiso 1 1 calc R
C27 C 0.83272(15) 0.58172(8) 1.01384(11) 0.0157(3) Uani 1 1 d .
H27 H 0.8110 0.5346 1.0155 0.019 Uiso 1 1 calc R
C28 C 0.57149(14) 0.70693(8) 0.90736(11) 0.0144(3) Uani 1 1 d .
C29 C 0.59502(15) 0.73423(9) 0.99295(11) 0.0179(4) Uani 1 1 d .
H29 H 0.6212 0.7801 1.0072 0.021 Uiso 1 1 calc R
C30 C 0.57641(16) 0.68612(10) 1.05419(11) 0.0215(4) Uani 1 1 d .
H30 H 0.5852 0.6924 1.1182 0.026 Uiso 1 1 calc R
C31 C 0.54218(16) 0.62759(10) 1.00840(11) 0.0212(4) Uani 1 1 d .
H31 H 0.5223 0.5852 1.0341 0.025 Uiso 1 1 calc R
C32 C 0.53877(15) 0.64079(9) 0.91905(11) 0.0166(4) Uani 1 1 d .
H32 H 0.5191 0.6081 0.8715 0.020 Uiso 1 1 calc R
C1S C 0.20621(16) 0.68277(9) 0.47048(11) 0.0186(4) Uani 1 1 d .
C2S C 0.27666(18) 0.64815(9) 0.42082(12) 0.0250(4) Uani 1 1 d .
H2S H 0.3404 0.6696 0.3982 0.030 Uiso 1 1 calc R
C3S C 0.2549(2) 0.58290(10) 0.40407(13) 0.0336(5) Uani 1 1 d .
H3S H 0.3025 0.5600 0.3689 0.040 Uiso 1 1 calc R
C4S C 0.1645(2) 0.55063(10) 0.43795(14) 0.0336(5) Uani 1 1 d .
H4S H 0.1516 0.5054 0.4281 0.040 Uiso 1 1 calc R
C5S C 0.09294(18) 0.58484(10) 0.48626(13) 0.0287(5) Uani 1 1 d .
H5S H 0.0296 0.5632 0.5091 0.034 Uiso 1 1 calc R
C6S C 0.11279(17) 0.65032(9) 0.50170(12) 0.0216(4) Uani 1 1 d .
H6S H 0.0618 0.6735 0.5341 0.026 Uiso 1 1 calc R
C7S C 0.2332(2) 0.75285(9) 0.49287(13) 0.0294(5) Uani 1 1 d .
H7SA H 0.2940 0.7693 0.4595 0.044 Uiso 1 1 calc R
H7SB H 0.2658 0.7567 0.5548 0.044 Uiso 1 1 calc R
H7SC H 0.1574 0.7783 0.4788 0.044 Uiso 1 1 calc R

loop_
_atom_site_aniso_label
_atom_site_aniso_U_11
_atom_site_aniso_U_22
_atom_site_aniso_U_33
_atom_site_aniso_U_23
_atom_site_aniso_U_13
_atom_site_aniso_U_12
Zn1 0.00965(11) 0.01235(11) 0.01302(10) -0.00002(7) 0.00297(8) 0.00104(7)
Fe1 0.01090(13) 0.01533(13) 0.01100(12) -0.00021(9) 0.00263(9) 0.00013(9)
Cl1 0.0210(2) 0.0175(2) 0.0178(2) -0.00086(16) 0.01024(17) 0.00076(17)
P1 0.0096(2) 0.0113(2) 0.0126(2) -0.00038(16) 0.00198(16) 0.00045(16)
N1 0.0109(7) 0.0139(7) 0.0133(7) 0.0007(5) 0.0033(5) 0.0017(5)
N2 0.0131(7) 0.0123(7) 0.0137(7) 0.0000(5) 0.0034(5) 0.0026(6)
N3 0.0120(7) 0.0146(7) 0.0129(7) -0.0008(5) 0.0024(6) 0.0020(5)
N4 0.0103(7) 0.0157(7) 0.0129(7) 0.0011(5) 0.0031(5) 0.0024(6)
B1 0.0113(9) 0.0159(10) 0.0161(9) -0.0009(8) 0.0030(7) 0.0024(7)
C1 0.0140(8) 0.0168(9) 0.0109(8) 0.0043(6) 0.0005(6) -0.0014(7)
C2 0.0193(9) 0.0152(9) 0.0144(8) 0.0009(7) 0.0018(7) -0.0032(7)
C3 0.0201(9) 0.0130(9) 0.0133(8) 0.0005(6) 0.0016(7) 0.0015(7)
C4 0.0132(8) 0.0240(9) 0.0183(9) 0.0011(7) 0.0020(7) -0.0015(7)
C5 0.0263(10) 0.0146(9) 0.0235(9) -0.0029(7) 0.0055(8) 0.0025(7)
C6 0.0159(9) 0.0165(9) 0.0118(8) 0.0025(7) 0.0012(7) -0.0015(7)
C7 0.0122(8) 0.0209(9) 0.0161(8) 0.0031(7) -0.0004(7) -0.0029(7)
C8 0.0117(8) 0.0190(9) 0.0156(8) 0.0043(7) 0.0015(7) 0.0006(7)
C9 0.0201(9) 0.0218(9) 0.0204(9) -0.0048(7) 0.0021(7) -0.0024(8)
C10 0.0116(9) 0.0268(10) 0.0279(10) -0.0002(8) 0.0051(7) 0.0011(7)
C11 0.0111(8) 0.0101(8) 0.0201(8) 0.0024(6) 0.0044(7) 0.0011(6)
C12 0.0140(8) 0.0143(8) 0.0204(9) 0.0029(7) 0.0027(7) -0.0014(7)
C13 0.0143(9) 0.0193(9) 0.0284(10) 0.0051(8) 0.0001(7) -0.0022(7)
C14 0.0130(9) 0.0175(9) 0.0443(12) 0.0062(8) 0.0108(8) 0.0015(7)
C15 0.0215(10) 0.0218(10) 0.0342(11) -0.0045(8) 0.0141(8) 0.0026(8)
C16 0.0163(9) 0.0226(10) 0.0230(9) -0.0037(7) 0.0038(7) 0.0002(7)
C17 0.0162(8) 0.0130(8) 0.0100(7) -0.0013(6) 0.0038(6) -0.0019(7)
C18 0.0143(8) 0.0173(9) 0.0176(8) 0.0000(7) 0.0025(7) 0.0003(7)
C19 0.0242(10) 0.0139(9) 0.0228(9) 0.0016(7) 0.0075(8) 0.0024(7)
C20 0.0255(10) 0.0154(9) 0.0208(9) -0.0029(7) 0.0108(8) -0.0050(7)
C21 0.0148(9) 0.0227(9) 0.0192(9) -0.0026(7) 0.0048(7) -0.0050(7)
C22 0.0155(9) 0.0174(9) 0.0150(8) -0.0003(7) 0.0029(7) 0.0014(7)
C23 0.0090(8) 0.0152(8) 0.0137(8) -0.0004(6) 0.0007(6) 0.0017(6)
C24 0.0087(8) 0.0152(8) 0.0158(8) -0.0002(7) 0.0012(6) 0.0006(6)
C25 0.0127(8) 0.0198(9) 0.0152(8) -0.0037(7) -0.0010(7) 0.0016(7)
C26 0.0141(8) 0.0211(9) 0.0129(8) 0.0016(7) -0.0002(7) 0.0042(7)
C27 0.0150(8) 0.0166(9) 0.0153(8) 0.0026(7) 0.0023(7) 0.0018(7)
C28 0.0064(8) 0.0208(9) 0.0163(8) -0.0017(7) 0.0026(6) 0.0030(7)
C29 0.0123(8) 0.0228(9) 0.0188(9) -0.0042(7) 0.0034(7) 0.0052(7)
C30 0.0136(9) 0.0378(11) 0.0142(8) -0.0009(8) 0.0054(7) 0.0035(8)
C31 0.0135(9) 0.0318(11) 0.0194(9) 0.0051(8) 0.0058(7) -0.0028(8)
C32 0.0098(8) 0.0233(9) 0.0169(8) 0.0008(7) 0.0028(7) -0.0014(7)
C1S 0.0191(9) 0.0203(9) 0.0151(8) 0.0022(7) -0.0010(7) 0.0033(7)
C2S 0.0255(10) 0.0278(10) 0.0236(10) 0.0067(8) 0.0099(8) 0.0078(8)
C3S 0.0465(13) 0.0297(11) 0.0259(10) -0.0021(9) 0.0103(10) 0.0178(10)
C4S 0.0437(13) 0.0182(10) 0.0333(11) -0.0022(8) -0.0094(10) -0.0004(9)
C5S 0.0214(10) 0.0321(11) 0.0300(11) 0.0046(9) -0.0027(8) -0.0081(8)
C6S 0.0155(9) 0.0299(11) 0.0191(9) -0.0007(8) 0.0020(7) 0.0038(8)
C7S 0.0366(12) 0.0219(10) 0.0282(10) 0.0005(8) 0.0017(9) -0.0001(9)

loop_
_atom_type_symbol
_atom_type_description
_atom_type_scat_dispersion_real
_atom_type_scat_dispersion_imag
_atom_type_scat_source
C C 0.0033 0.0016 'International Tables Vol C Tables 4.2.6.8 and 6.1.1.4'
H H 0.0000 0.0000 'International Tables Vol C Tables 4.2.6.8 and 6.1.1.4'
B B 0.0013 0.0007 'International Tables Vol C Tables 4.2.6.8 and 6.1.1.4'
N N 0.0061 0.0033 'International Tables Vol C Tables 4.2.6.8 and 6.1.1.4'
P P 0.1023 0.0942 'International Tables Vol C Tables 4.2.6.8 and 6.1.1.4'
Cl Cl 0.1484 0.1585 'International Tables Vol C Tables 4.2.6.8 and 6.1.1.4'
Fe Fe 0.3463 0.8444 'International Tables Vol C Tables 4.2.6.8 and 6.1.1.4'
Zn Zn 0.2839 1.4301 'International Tables Vol C Tables 4.2.6.8 and 6.1.1.4'

loop_
_geom_angle_atom_site_label_1
_geom_angle_atom_site_label_2
_geom_angle_atom_site_label_3
_geom_angle
N3 Zn1 N1 97.98(6)
N3 Zn1 Cl1 113.28(4)
N1 Zn1 Cl1 118.04(4)
N3 Zn1 P1 113.31(4)
N1 Zn1 P1 106.46(4)
Cl1 Zn1 P1 107.583(17)
C30 Fe1 C24 142.16(7)
C30 Fe1 C31 40.78(8)
C24 Fe1 C31 177.03(7)
C30 Fe1 C23 170.73(7)
C24 Fe1 C23 41.24(7)
C31 Fe1 C23 135.98(7)
C30 Fe1 C29 40.71(7)
C24 Fe1 C29 113.72(7)
C31 Fe1 C29 68.34(8)
C23 Fe1 C29 148.26(7)
C30 Fe1 C25 109.19(7)
C24 Fe1 C25 40.72(7)
C31 Fe1 C25 141.53(7)
C23 Fe1 C25 68.74(7)
C29 Fe1 C25 105.25(7)
C30 Fe1 C26 103.61(7)
C24 Fe1 C26 68.77(7)
C31 Fe1 C26 111.88(7)
C23 Fe1 C26 68.71(7)
C29 Fe1 C26 127.89(7)
C25 Fe1 C26 40.71(7)
C30 Fe1 C27 129.66(7)
C24 Fe1 C27 69.14(7)
C31 Fe1 C27 109.33(7)
C23 Fe1 C27 41.07(7)
C29 Fe1 C27 167.55(7)
C25 Fe1 C27 68.53(7)
C26 Fe1 C27 40.57(7)
C30 Fe1 C32 67.97(7)
C24 Fe1 C32 137.58(7)
C31 Fe1 C32 40.63(7)
C23 Fe1 C32 115.34(7)
C29 Fe1 C32 67.36(7)
C25 Fe1 C32 171.73(7)
C26 Fe1 C32 146.79(7)
C27 Fe1 C32 119.45(7)
C30 Fe1 C28 68.87(7)
C24 Fe1 C28 111.16(7)
C31 Fe1 C28 68.84(7)
C23 Fe1 C28 119.56(6)
C29 Fe1 C28 40.64(6)
C25 Fe1 C28 131.67(7)
C26 Fe1 C28 168.20(7)
C27 Fe1 C28 151.15(7)
C32 Fe1 C28 40.20(7)
C23 P1 C17 104.78(8)
C23 P1 C11 105.08(8)
C17 P1 C11 104.31(8)
C23 P1 Zn1 112.13(6)
C17 P1 Zn1 116.17(5)
C11 P1 Zn1 113.33(5)
C1 N1 N2 107.82(13)
C1 N1 Zn1 130.20(12)
N2 N1 Zn1 121.97(10)
C3 N2 N1 108.29(13)
C3 N2 B1 126.35(14)
N1 N2 B1 123.93(13)
C6 N3 N4 107.47(13)
C6 N3 Zn1 131.12(12)
N4 N3 Zn1 121.41(10)
C8 N4 N3 108.31(13)
C8 N4 B1 125.42(14)
N3 N4 B1 125.16(13)
N4 B1 N2 112.61(13)
N4 B1 C28 109.86(14)
N2 B1 C28 113.92(14)
N4 B1 H1 104.9(10)
N2 B1 H1 106.6(9)
C28 B1 H1 108.5(9)
N1 C1 C2 109.33(15)
N1 C1 C4 121.29(15)
C2 C1 C4 129.26(16)
C3 C2 C1 106.20(15)
C3 C2 H2 126.9
C1 C2 H2 126.9
N2 C3 C2 108.36(15)
N2 C3 C5 123.91(16)
C2 C3 C5 127.66(16)
C1 C4 H4A 109.5
C1 C4 H4B 109.5
H4A C4 H4B 109.5
C1 C4 H4C 109.5
H4A C4 H4C 109.5
H4B C4 H4C 109.5
C3 C5 H5A 109.5
C3 C5 H5B 109.5
H5A C5 H5B 109.5
C3 C5 H5C 109.5
H5A C5 H5C 109.5
H5B C5 H5C 109.5
N3 C6 C7 109.39(15)
N3 C6 C9 122.34(15)
C7 C6 C9 128.27(16)
C6 C7 C8 106.26(15)
C6 C7 H7 126.9
C8 C7 H7 126.9
N4 C8 C7 108.54(15)
N4 C8 C10 123.70(16)
C7 C8 C10 127.68(16)
C6 C9 H9A 109.5
C6 C9 H9B 109.5
H9A C9 H9B 109.5
C6 C9 H9C 109.5
H9A C9 H9C 109.5
H9B C9 H9C 109.5
C8 C10 H10A 109.5
C8 C10 H10B 109.5
H10A C10 H10B 109.5
C8 C10 H10C 109.5
H10A C10 H10C 109.5
H10B C10 H10C 109.5
C12 C11 C16 119.60(16)
C12 C11 P1 121.60(13)
C16 C11 P1 118.78(13)
C13 C12 C11 120.01(17)
C13 C12 H12 120.0
C11 C12 H12 120.0
C14 C13 C12 120.13(17)
C14 C13 H13 119.9
C12 C13 H13 119.9
C15 C14 C13 120.16(17)
C15 C14 H14 119.9
C13 C14 H14 119.9
C14 C15 C16 120.16(18)
C14 C15 H15 119.9
C16 C15 H15 119.9
C15 C16 C11 119.93(17)
C15 C16 H16 120.0
C11 C16 H16 120.0
C18 C17 C22 119.27(15)
C18 C17 P1 121.93(13)
C22 C17 P1 118.75(13)
C19 C18 C17 120.23(16)
C19 C18 H18 119.9
C17 C18 H18 119.9
C20 C19 C18 120.35(16)
C20 C19 H19 119.8
C18 C19 H19 119.8
C19 C20 C21 119.70(16)
C19 C20 H20 120.1
C21 C20 H20 120.1
C22 C21 C20 120.32(16)
C22 C21 H21 119.8
C20 C21 H21 119.8
C21 C22 C17 120.11(16)
C21 C22 H22 119.9
C17 C22 H22 119.9
C27 C23 C24 107.69(14)
C27 C23 P1 127.35(13)
C24 C23 P1 124.87(12)
C27 C23 Fe1 69.72(9)
C24 C23 Fe1 69.21(9)
P1 C23 Fe1 129.03(9)
C25 C24 C23 107.73(15)
C25 C24 Fe1 69.97(9)
C23 C24 Fe1 69.55(9)
C25 C24 H24 126.1
C23 C24 H24 126.1
Fe1 C24 H24 126.1
C24 C25 C26 108.39(15)
C24 C25 Fe1 69.30(9)
C26 C25 Fe1 69.70(10)
C24 C25 H25 125.8
C26 C25 H25 125.8
Fe1 C25 H25 125.8
C27 C26 C25 108.32(15)
C27 C26 Fe1 69.75(9)
C25 C26 Fe1 69.59(9)
C27 C26 H26 125.8
C25 C26 H26 125.8
Fe1 C26 H26 125.8
C26 C27 C23 107.86(15)
C26 C27 Fe1 69.68(10)
C23 C27 Fe1 69.21(9)
C26 C27 H27 126.1
C23 C27 H27 126.1
Fe1 C27 H27 126.1
C32 C28 C29 105.13(15)
C32 C28 B1 126.30(15)
C29 C28 B1 127.76(15)
C32 C28 Fe1 68.55(9)
C29 C28 Fe1 67.81(9)
B1 C28 Fe1 135.51(11)
C30 C29 C28 109.67(16)
C30 C29 Fe1 69.30(10)
C28 C29 Fe1 71.55(10)
C30 C29 H29 125.2
C28 C29 H29 125.2
Fe1 C29 H29 125.2
C29 C30 C31 107.79(15)
C29 C30 Fe1 69.99(10)
C31 C30 Fe1 69.75(10)
C29 C30 H30 126.1
C31 C30 H30 126.1
Fe1 C30 H30 126.1
C30 C31 C32 107.25(16)
C30 C31 Fe1 69.47(10)
C32 C31 Fe1 70.42(10)
C30 C31 H31 126.4
C32 C31 H31 126.4
Fe1 C31 H31 126.4
C31 C32 C28 110.15(16)
C31 C32 Fe1 68.95(10)
C28 C32 Fe1 71.25(9)
C31 C32 H32 124.9
C28 C32 H32 124.9
Fe1 C32 H32 124.9
C6S C1S C2S 118.35(17)
C6S C1S C7S 120.59(17)
C2S C1S C7S 121.02(18)
C3S C2S C1S 120.59(19)
C3S C2S H2S 119.7
C1S C2S H2S 119.7
C2S C3S C4S 120.52(19)
C2S C3S H3S 119.7
C4S C3S H3S 119.7
C5S C4S C3S 119.23(19)
C5S C4S H4S 120.4
C3S C4S H4S 120.4
C4S C5S C6S 120.38(19)
C4S C5S H5S 119.8
C6S C5S H5S 119.8
C5S C6S C1S 120.87(18)
C5S C6S H6S 119.6
C1S C6S H6S 119.6
C1S C7S H7SA 109.5
C1S C7S H7SB 109.5
H7SA C7S H7SB 109.5
C1S C7S H7SC 109.5
H7SA C7S H7SC 109.5
H7SB C7S H7SC 109.5

loop_
_geom_bond_atom_site_label_1
_geom_bond_atom_site_label_2
_geom_bond_distance
Zn1 N3 1.9771(14)
Zn1 N1 1.9891(14)
Zn1 Cl1 2.2293(5)
Zn1 P1 2.3986(5)
Fe1 C30 2.0342(18)
Fe1 C24 2.0362(17)
Fe1 C31 2.0379(18)
Fe1 C23 2.0408(16)
Fe1 C29 2.0433(17)
Fe1 C25 2.0450(17)
Fe1 C26 2.0464(16)
Fe1 C27 2.0475(17)
Fe1 C32 2.0574(17)
Fe1 C28 2.0933(16)
P1 C23 1.7861(17)
P1 C17 1.8181(17)
P1 C11 1.8201(17)
N1 C1 1.341(2)
N1 N2 1.3758(19)
N2 C3 1.355(2)
N2 B1 1.567(2)
N3 C6 1.344(2)
N3 N4 1.3768(19)
N4 C8 1.349(2)
N4 B1 1.567(2)
B1 C28 1.611(2)
B1 H1 1.095(18)
C1 C2 1.384(2)
C1 C4 1.489(2)
C2 C3 1.382(3)
C2 H2 0.9500
C3 C5 1.496(2)
C4 H4A 0.9800
C4 H4B 0.9800
C4 H4C 0.9800
C5 H5A 0.9800
C5 H5B 0.9800
C5 H5C 0.9800
C6 C7 1.377(2)
C6 C9 1.492(2)
C7 C8 1.379(3)
C7 H7 0.9500
C8 C10 1.492(2)
C9 H9A 0.9800
C9 H9B 0.9800
C9 H9C 0.9800
C10 H10A 0.9800
C10 H10B 0.9800
C10 H10C 0.9800
C11 C12 1.390(2)
C11 C16 1.392(2)
C12 C13 1.387(3)
C12 H12 0.9500
C13 C14 1.383(3)
C13 H13 0.9500
C14 C15 1.378(3)
C14 H14 0.9500
C15 C16 1.389(3)
C15 H15 0.9500
C16 H16 0.9500
C17 C18 1.389(2)
C17 C22 1.396(2)
C18 C19 1.386(2)
C18 H18 0.9500
C19 C20 1.383(3)
C19 H19 0.9500
C20 C21 1.385(3)
C20 H20 0.9500
C21 C22 1.385(2)
C21 H21 0.9500
C22 H22 0.9500
C23 C27 1.434(2)
C23 C24 1.436(2)
C24 C25 1.420(2)
C24 H24 1.0000
C25 C26 1.423(3)
C25 H25 1.0000
C26 C27 1.419(2)
C26 H26 1.0000
C27 H27 1.0000
C28 C32 1.427(2)
C28 C29 1.437(2)
C29 C30 1.418(3)
C29 H29 1.0000
C30 C31 1.419(3)
C30 H30 1.0000
C31 C32 1.422(2)
C31 H31 1.0000
C32 H32 1.0000
C1S C6S 1.387(3)
C1S C2S 1.389(3)
C1S C7S 1.501(3)
C2S C3S 1.380(3)
C2S H2S 0.9500
C3S C4S 1.380(3)
C3S H3S 0.9500
C4S C5S 1.379(3)
C4S H4S 0.9500
C5S C6S 1.379(3)
C5S H5S 0.9500
C6S H6S 0.9500
C7S H7SA 0.9800
C7S H7SB 0.9800
C7S H7SC 0.9800
